data_1573949
loop_
_publ_author_name
'Ye, Yating'
'Poncet, Maxime'
'Yaltseva, Polina'
'Salcedo-Abraira, Pablo'
'Rodr&#xed;guez-Di&#xe9;guez, Antonio'
'Mart&#xed;n, Javier Heredia'
'Cuevas-Contreras, Laura'
'Cruz, Carlos M.'
'Doistau, Benjamin'
'Piguet, Claude'
'Wenger, Oliver S.'
'Herrera, Juan Manuel'
'Jim&#xe9;nez, Juan-Ram&#xf3;n'

_publ_section_title
;
 Modulating the spin-flip rates and emission energies through ligand
 design in chromium(iii) molecular rubies.
;
_journal_issue 12
_journal_name_full 'Chemical science'
_journal_page_first 5205
_journal_page_last 5213
_journal_paper_doi 10.1039/d4sc08021a
_journal_volume 16
_journal_year 2025
_chemical_formula_moiety 'C34 H42 Cr N10, 3(C F3 O3 S), 2(C2 H3 N)'
_chemical_formula_sum 'C41 H48 Cr F9 N12 O9 S3'
_chemical_formula_weight 1172.09
_space_group_crystal_system monoclinic
_space_group_IT_number 14
_space_group_name_Hall '-P 2ybc'
_space_group_name_H-M_alt 'P 1 21/c 1'
_atom_sites_solution_hydrogens geom
_atom_sites_solution_primary dual
_audit_creation_date 2023-05-17
_audit_creation_method
;
Olex2 1.5
(compiled 2023.03.06 svn.rbb2c1857 for OlexSys, GUI svn.r6748)
;
_audit_update_record
;
2024-11-22 deposited with the CCDC.	2025-02-07 downloaded from the CCDC.
;
_cell_angle_alpha 90
_cell_angle_beta 92.210(2)
_cell_angle_gamma 90
_cell_formula_units_Z 4
_cell_length_a 21.2505(15)
_cell_length_b 11.5885(7)
_cell_length_c 20.6086(13)
_cell_measurement_reflns_used 9800
_cell_measurement_temperature 110.0
_cell_measurement_theta_max 28.259
_cell_measurement_theta_min 2.216
_cell_volume 5071.3(6)
_computing_cell_refinement 'SAINT V8.40B (?, 2016)'
_computing_data_reduction 'SAINT V8.40B (?, 2016)'
_computing_molecular_graphics 'Olex2 1.5 (Dolomanov et al., 2009)'
_computing_publication_material 'Olex2 1.5 (Dolomanov et al., 2009)'
_computing_structure_refinement 'SHELXL 2013/4 (Sheldrick, 2015)'
_computing_structure_solution 'SHELXT 2018/2 (Sheldrick, 2018)'
_diffrn_ambient_temperature 110.0
_diffrn_measured_fraction_theta_full 1.000
_diffrn_measured_fraction_theta_max 0.994
_diffrn_measurement_device_type 'Bruker VENTURE'
_diffrn_radiation_type MoK\a
_diffrn_radiation_wavelength 0.71073
_diffrn_reflns_av_R_equivalents 0.0398
_diffrn_reflns_av_unetI/netI 0.0284
_diffrn_reflns_Laue_measured_fraction_full 1.000
_diffrn_reflns_Laue_measured_fraction_max 0.994
_diffrn_reflns_limit_h_max 28
_diffrn_reflns_limit_h_min -28
_diffrn_reflns_limit_k_max 15
_diffrn_reflns_limit_k_min -14
_diffrn_reflns_limit_l_max 27
_diffrn_reflns_limit_l_min -27
_diffrn_reflns_number 79343
_diffrn_reflns_point_group_measured_fraction_full 1.000
_diffrn_reflns_point_group_measured_fraction_max 0.994
_diffrn_reflns_theta_full 25.242
_diffrn_reflns_theta_max 28.363
_diffrn_reflns_theta_min 1.978
_diffrn_source_current 1.4
_diffrn_source_power 0.07
_diffrn_source_voltage 50.0
_exptl_absorpt_coefficient_mu 0.447
_exptl_absorpt_correction_T_max 1.0000
_exptl_absorpt_correction_T_min 0.8615
_exptl_absorpt_correction_type numerical
_exptl_absorpt_process_details
;
SADABS-2016/2 (Bruker,2016/2) was used for absorption correction.
wR2(int) was 0.1268 before and 0.0516 after correction.
The Ratio of minimum to maximum transmission is 0.8615.
The \l/2 correction factor is Not present.
;
_exptl_crystal_colour 'metallic light orange'
_exptl_crystal_colour_lustre metallic
_exptl_crystal_colour_modifier light
_exptl_crystal_colour_primary orange
_exptl_crystal_density_diffrn 1.535
_exptl_crystal_description plate
_exptl_crystal_F_000 2412
_exptl_crystal_size_max 0.243
_exptl_crystal_size_mid 0.216
_exptl_crystal_size_min 0.026
_refine_diff_density_max 1.257
_refine_diff_density_min -0.719
_refine_diff_density_rms 0.078
_refine_ls_extinction_method none
_refine_ls_goodness_of_fit_ref 1.053
_refine_ls_hydrogen_treatment constr
_refine_ls_matrix_type full
_refine_ls_number_parameters 686
_refine_ls_number_reflns 12613
_refine_ls_number_restraints 0
_refine_ls_restrained_S_all 1.053
_refine_ls_R_factor_all 0.0500
_refine_ls_R_factor_gt 0.0413
_refine_ls_shift/su_max 0.002
_refine_ls_shift/su_mean 0.000
_refine_ls_structure_factor_coef Fsqd
_refine_ls_weighting_details 'w=1/[\s^2^(Fo^2^)+(0.0603P)^2^+3.8119P] where P=(Fo^2^+2Fc^2^)/3'
_refine_ls_weighting_scheme calc
_refine_ls_wR_factor_gt 0.1091
_refine_ls_wR_factor_ref 0.1165
_reflns_Friedel_coverage 0.000
_reflns_number_gt 10662
_reflns_number_total 12613
_reflns_threshold_expression 'I > 2\s(I)'
_cod_data_source_file d4sc08021a2.cif
_cod_data_source_block jh-18bis
_cod_depositor_comments 'Adding full bibliography for 1573949--1573951.cif.'
_cod_database_code 1573949
_shelxl_version_number 2013-4
_shelx_space_group_comment
;
The symmetry employed for this shelxl refinement is uniquely defined
by the following loop, which should always be used as a source of
symmetry information in preference to the above space-group names.
They are only intended as comments.
;
_shelx_estimated_absorpt_t_max 0.988
_shelx_estimated_absorpt_t_min 0.899
_olex2_refinement_description
;
1. Fixed Uiso
 At 1.2 times of:
  All C(H) groups, All C(H,H) groups
 At 1.5 times of:
  All C(H,H,H) groups
2.a Secondary CH2 refined with riding coordinates:
 C6(H6A,H6B), C12(H12A,H12B), C22(H22A,H22B), C28(H28A,H28B)
2.b Aromatic/amide H refined with riding coordinates:
 C3(H3), C8(H8), C9(H9), C10(H10), C15(H15), C20(H20), C24(H24), C25(H25),
 C26(H26), C31(H31)
2.c Idealised Me refined as rotating group:
 C1(H1A,H1B,H1C), C01Q(H01A,H01B,H01C), C5(H5A,H5B,H5C), C13(H13A,H13B,H13C),
 C17(H17A,H17B,H17C), C18(H18A,H18B,H18C), C29(H29A,H29B,H29C), C33(H33A,H33B,
 H33C), C3S(H3SA,H3SB,H3SC), C1S(H1SA,H1SB,H1SC)
;
_olex2_submission_special_instructions 'No special instructions were received'

loop_
_space_group_symop_operation_xyz
'x, y, z'
'-x, y+1/2, -z+1/2'
'-x, -y, -z'
'x, -y-1/2, z-1/2'

loop_
_atom_site_label
_atom_site_type_symbol
_atom_site_fract_x
_atom_site_fract_y
_atom_site_fract_z
_atom_site_U_iso_or_equiv
_atom_site_adp_type
_atom_site_occupancy
_atom_site_site_symmetry_order
_atom_site_calc_flag
_atom_site_refinement_flags_posn
_atom_site_refinement_flags_adp
_atom_site_refinement_flags_occupancy
_atom_site_disorder_assembly
_atom_site_disorder_group
Cr1 Cr 0.75647(2) 0.72539(2) 0.39345(2) 0.01437(7) Uani 1 1 d . . . . .
N1 N 0.68305(7) 0.69669(12) 0.45328(7) 0.0179(3) Uani 1 1 d . . . . .
N2 N 0.62407(7) 0.67290(13) 0.42736(7) 0.0198(3) Uani 1 1 d . . . . .
N3 N 0.69358(7) 0.80668(12) 0.32842(7) 0.0166(3) Uani 1 1 d . . . . .
N4 N 0.82420(7) 0.85426(12) 0.29098(7) 0.0177(3) Uani 1 1 d . . . . .
N5 N 0.82598(7) 0.75591(12) 0.32839(7) 0.0172(3) Uani 1 1 d . . . . .
N6 N 0.74572(7) 0.56761(12) 0.34888(7) 0.0174(3) Uani 1 1 d . . . . .
N7 N 0.75010(7) 0.46810(12) 0.38489(7) 0.0172(3) Uani 1 1 d . . . . .
N8 N 0.82261(7) 0.65009(12) 0.45786(7) 0.0168(3) Uani 1 1 d . . . . .
N9 N 0.82747(7) 0.90394(12) 0.47080(7) 0.0178(3) Uani 1 1 d . . . . .
N10 N 0.76937(7) 0.87676(12) 0.44341(7) 0.0171(3) Uani 1 1 d . . . . .
C1 C 0.72897(9) 0.72529(16) 0.56734(9) 0.0232(4) Uani 1 1 d . . . . .
H1A H 0.7588 0.6607 0.5693 0.035 Uiso 1 1 calc R U . . .
H1B H 0.7115 0.7367 0.6102 0.035 Uiso 1 1 calc R U . . .
H1C H 0.7508 0.7956 0.5544 0.035 Uiso 1 1 calc R U . . .
C01Q C 0.74707(10) 0.25393(15) 0.37348(10) 0.0253(4) Uani 1 1 d . . . . .
H01A H 0.7846 0.2429 0.4020 0.038 Uiso 1 1 calc R U . . .
H01B H 0.7476 0.1984 0.3377 0.038 Uiso 1 1 calc R U . . .
H01C H 0.7092 0.2419 0.3983 0.038 Uiso 1 1 calc R U . . .
C2 C 0.67681(9) 0.69914(15) 0.51873(9) 0.0209(3) Uani 1 1 d . . . . .
C3 C 0.61486(9) 0.67524(17) 0.53271(10) 0.0256(4) Uani 1 1 d . . . . .
H3 H 0.5980 0.6705 0.5747 0.031 Uiso 1 1 calc R U . . .
C4 C 0.58211(9) 0.65955(16) 0.47396(10) 0.0249(4) Uani 1 1 d . . . . .
C5 C 0.51415(10) 0.6345(2) 0.45964(11) 0.0328(4) Uani 1 1 d . . . . .
H5A H 0.4963 0.6937 0.4304 0.049 Uiso 1 1 calc R U . . .
H5B H 0.4916 0.6346 0.5002 0.049 Uiso 1 1 calc R U . . .
H5C H 0.5099 0.5586 0.4389 0.049 Uiso 1 1 calc R U . . .
C6 C 0.61189(9) 0.66570(15) 0.35753(9) 0.0211(3) Uani 1 1 d . . . . .
H6A H 0.5662 0.6542 0.3487 0.025 Uiso 1 1 calc R U . . .
H6B H 0.6341 0.5975 0.3406 0.025 Uiso 1 1 calc R U . . .
C7 C 0.63270(8) 0.77154(15) 0.32167(9) 0.0199(3) Uani 1 1 d . . . . .
C8 C 0.58943(9) 0.82769(17) 0.28062(10) 0.0269(4) Uani 1 1 d . . . . .
H8 H 0.5470 0.8018 0.2773 0.032 Uiso 1 1 calc R U . . .
C9 C 0.60807(10) 0.92120(18) 0.24469(10) 0.0294(4) Uani 1 1 d . . . . .
H9 H 0.5790 0.9601 0.2162 0.035 Uiso 1 1 calc R U . . .
C10 C 0.67008(9) 0.95708(16) 0.25107(9) 0.0235(4) Uani 1 1 d . . . . .
H10 H 0.6842 1.0209 0.2266 0.028 Uiso 1 1 calc R U . . .
C11 C 0.71144(8) 0.89941(14) 0.29327(8) 0.0178(3) Uani 1 1 d . . . . .
C12 C 0.77791(8) 0.94423(14) 0.30129(9) 0.0178(3) Uani 1 1 d . . . . .
H12A H 0.7840 1.0075 0.2699 0.021 Uiso 1 1 calc R U . . .
H12B H 0.7846 0.9762 0.3456 0.021 Uiso 1 1 calc R U . . .
C13 C 0.87930(10) 0.95129(18) 0.20127(10) 0.0275(4) Uani 1 1 d . . . . .
H13A H 0.8420 0.9591 0.1721 0.041 Uiso 1 1 calc R U . . .
H13B H 0.9163 0.9357 0.1757 0.041 Uiso 1 1 calc R U . . .
H13C H 0.8858 1.0230 0.2258 0.041 Uiso 1 1 calc R U . . .
C14 C 0.86975(8) 0.85401(16) 0.24721(9) 0.0212(3) Uani 1 1 d . . . . .
C15 C 0.90204(9) 0.75127(17) 0.25562(9) 0.0229(4) Uani 1 1 d . . . . .
H15 H 0.9367 0.7257 0.2316 0.028 Uiso 1 1 calc R U . . .
C16 C 0.87432(8) 0.69254(15) 0.30572(9) 0.0193(3) Uani 1 1 d . . . . .
C17 C 0.89495(9) 0.57688(15) 0.33123(9) 0.0226(4) Uani 1 1 d . . . . .
H17A H 0.9118 0.5852 0.3759 0.034 Uiso 1 1 calc R U . . .
H17B H 0.9277 0.5457 0.3040 0.034 Uiso 1 1 calc R U . . .
H17C H 0.8589 0.5242 0.3305 0.034 Uiso 1 1 calc R U . . .
C18 C 0.73326(10) 0.61102(16) 0.22893(9) 0.0254(4) Uani 1 1 d . . . . .
H18A H 0.6918 0.6481 0.2286 0.038 Uiso 1 1 calc R U . . .
H18B H 0.7374 0.5666 0.1888 0.038 Uiso 1 1 calc R U . . .
H18C H 0.7662 0.6702 0.2319 0.038 Uiso 1 1 calc R U . . .
C19 C 0.73999(8) 0.53199(15) 0.28602(8) 0.0195(3) Uani 1 1 d . . . . .
C20 C 0.74079(9) 0.41235(15) 0.28351(9) 0.0212(3) Uani 1 1 d . . . . .
H20 H 0.7378 0.3660 0.2455 0.025 Uiso 1 1 calc R U . . .
C21 C 0.74680(8) 0.37365(14) 0.34680(9) 0.0195(3) Uani 1 1 d . . . . .
C22 C 0.75866(8) 0.47195(14) 0.45523(8) 0.0186(3) Uani 1 1 d . . . . .
H22A H 0.7616 0.3922 0.4723 0.022 Uiso 1 1 calc R U . . .
H22B H 0.7215 0.5091 0.4739 0.022 Uiso 1 1 calc R U . . .
C23 C 0.81723(8) 0.53783(14) 0.47613(8) 0.0175(3) Uani 1 1 d . . . . .
C24 C 0.86383(9) 0.48314(15) 0.51380(8) 0.0203(3) Uani 1 1 d . . . . .
H24 H 0.8591 0.4046 0.5258 0.024 Uiso 1 1 calc R U . . .
C25 C 0.91717(9) 0.54359(16) 0.53377(9) 0.0222(4) Uani 1 1 d . . . . .
H25 H 0.9500 0.5067 0.5585 0.027 Uiso 1 1 calc R U . . .
C26 C 0.92193(9) 0.65900(16) 0.51702(9) 0.0217(3) Uani 1 1 d . . . . .
H26 H 0.9575 0.7029 0.5315 0.026 Uiso 1 1 calc R U . . .
C27 C 0.87439(8) 0.70973(14) 0.47904(8) 0.0180(3) Uani 1 1 d . . . . .
C28 C 0.88254(8) 0.83390(14) 0.45915(9) 0.0187(3) Uani 1 1 d . . . . .
H28A H 0.9193 0.8668 0.4836 0.022 Uiso 1 1 calc R U . . .
H28B H 0.8914 0.8369 0.4124 0.022 Uiso 1 1 calc R U . . .
C29 C 0.88155(10) 1.05432(17) 0.53911(10) 0.0285(4) Uani 1 1 d . . . . .
H29A H 0.8973 1.0021 0.5734 0.043 Uiso 1 1 calc R U . . .
H29B H 0.8699 1.1283 0.5583 0.043 Uiso 1 1 calc R U . . .
H29C H 0.9145 1.0670 0.5079 0.043 Uiso 1 1 calc R U . . .
C30 C 0.82557(9) 1.00234(15) 0.50532(9) 0.0216(3) Uani 1 1 d . . . . .
C31 C 0.76383(9) 1.03985(15) 0.50150(9) 0.0220(4) Uani 1 1 d . . . . .
H31 H 0.7476 1.1070 0.5213 0.026 Uiso 1 1 calc R U . . .
C32 C 0.73000(8) 0.96117(14) 0.46328(8) 0.0190(3) Uani 1 1 d . . . . .
C33 C 0.66102(9) 0.96790(16) 0.44642(10) 0.0240(4) Uani 1 1 d . . . . .
H33A H 0.6546 0.9791 0.3995 0.036 Uiso 1 1 calc R U . . .
H33B H 0.6426 1.0329 0.4694 0.036 Uiso 1 1 calc R U . . .
H33C H 0.6406 0.8961 0.4593 0.036 Uiso 1 1 calc R U . . .
S1 S 0.95420(2) 1.11091(4) 0.36416(2) 0.02313(10) Uani 1 1 d . . . . .
F1 F 0.90614(7) 1.28448(12) 0.42674(7) 0.0443(3) Uani 1 1 d . . . . .
F2 F 0.97536(6) 1.33370(10) 0.35827(7) 0.0383(3) Uani 1 1 d . . . . .
F3 F 0.88206(6) 1.28361(11) 0.32475(7) 0.0359(3) Uani 1 1 d . . . . .
O1 O 0.99921(8) 1.10365(14) 0.41790(9) 0.0390(4) Uani 1 1 d . . . . .
O2 O 0.98006(8) 1.10455(13) 0.30078(8) 0.0357(3) Uani 1 1 d . . . . .
O3 O 0.89697(7) 1.04655(13) 0.37137(7) 0.0316(3) Uani 1 1 d . . . . .
C34 C 0.92803(9) 1.26044(17) 0.36885(10) 0.0270(4) Uani 1 1 d . . . . .
S2 S 0.74769(2) 0.15851(4) 0.12530(2) 0.02045(10) Uani 1 1 d . . . . .
F4 F 0.65631(7) 0.21068(16) 0.04171(7) 0.0534(4) Uani 1 1 d . . . . .
F5 F 0.62501(6) 0.15638(14) 0.13513(7) 0.0443(3) Uani 1 1 d . . . . .
F6 F 0.66467(7) 0.32608(13) 0.12311(8) 0.0503(4) Uani 1 1 d . . . . .
O4 O 0.74269(7) 0.03905(12) 0.10629(7) 0.0288(3) Uani 1 1 d . . . . .
O5 O 0.75547(7) 0.17704(12) 0.19429(7) 0.0272(3) Uani 1 1 d . . . . .
O6 O 0.78768(7) 0.22758(12) 0.08570(8) 0.0320(3) Uani 1 1 d . . . . .
C35 C 0.66927(10) 0.2155(2) 0.10538(10) 0.0329(5) Uani 1 1 d . . . . .
S3 S 0.55539(2) 0.36704(4) 0.33795(2) 0.02506(11) Uani 1 1 d . . . . .
F7 F 0.63305(6) 0.23453(12) 0.27428(7) 0.0398(3) Uani 1 1 d . . . . .
F8 F 0.53601(6) 0.18292(11) 0.26476(7) 0.0394(3) Uani 1 1 d . . . . .
F9 F 0.58918(8) 0.15103(12) 0.35349(8) 0.0488(4) Uani 1 1 d . . . . .
O7 O 0.49668(7) 0.34051(15) 0.36616(8) 0.0375(4) Uani 1 1 d . . . . .
O8 O 0.54968(8) 0.43831(13) 0.28072(8) 0.0349(3) Uani 1 1 d . . . . .
O9 O 0.60641(7) 0.39757(12) 0.38315(7) 0.0294(3) Uani 1 1 d . . . . .
C36 C 0.57978(10) 0.22756(18) 0.30535(11) 0.0306(4) Uani 1 1 d . . . . .
N1S N 0.97848(10) 1.20351(19) 0.09208(11) 0.0449(5) Uani 1 1 d . . . . .
C3S C 0.93316(14) 1.3201(3) 0.18670(12) 0.0517(7) Uani 1 1 d . . . . .
H3SA H 0.8871 1.3174 0.1834 0.078 Uiso 1 1 calc R U . . .
H3SB H 0.9472 1.4005 0.1844 0.078 Uiso 1 1 calc R U . . .
H3SC H 0.9479 1.2864 0.2282 0.078 Uiso 1 1 calc R U . . .
C4S C 0.95881(11) 1.2548(2) 0.13344(11) 0.0336(5) Uani 1 1 d . . . . .
N2S N 0.51225(14) 0.9044(3) 0.40882(19) 0.0816(10) Uani 1 1 d . . . . .
C1S C 0.43132(14) 1.0563(2) 0.36756(17) 0.0546(7) Uani 1 1 d . . . . .
H1SA H 0.4194 1.0376 0.3224 0.082 Uiso 1 1 calc R U . . .
H1SB H 0.4501 1.1335 0.3697 0.082 Uiso 1 1 calc R U . . .
H1SC H 0.3938 1.0544 0.3938 0.082 Uiso 1 1 calc R U . . .
C2S C 0.47669(13) 0.9723(2) 0.39257(16) 0.0524(7) Uani 1 1 d . . . . .

loop_
_atom_site_aniso_label
_atom_site_aniso_U_11
_atom_site_aniso_U_22
_atom_site_aniso_U_33
_atom_site_aniso_U_23
_atom_site_aniso_U_13
_atom_site_aniso_U_12
Cr1 0.01846(13) 0.01028(12) 0.01435(13) -0.00001(9) 0.00045(10) -0.00033(9)
N1 0.0196(7) 0.0155(6) 0.0187(7) -0.0002(5) 0.0016(5) -0.0005(5)
N2 0.0201(7) 0.0174(7) 0.0220(7) 0.0021(6) 0.0020(6) -0.0025(5)
N3 0.0205(7) 0.0126(6) 0.0168(7) -0.0007(5) 0.0004(5) -0.0006(5)
N4 0.0211(7) 0.0136(6) 0.0185(7) 0.0030(5) 0.0026(5) 0.0003(5)
N5 0.0211(7) 0.0126(6) 0.0179(7) 0.0015(5) 0.0017(5) 0.0005(5)
N6 0.0230(7) 0.0114(6) 0.0177(7) 0.0011(5) -0.0005(5) -0.0009(5)
N7 0.0220(7) 0.0112(6) 0.0182(7) 0.0018(5) 0.0000(5) -0.0008(5)
N8 0.0219(7) 0.0135(6) 0.0152(7) -0.0001(5) 0.0012(5) 0.0008(5)
N9 0.0199(7) 0.0138(6) 0.0198(7) -0.0019(5) -0.0008(5) -0.0014(5)
N10 0.0195(7) 0.0135(6) 0.0183(7) -0.0010(5) 0.0002(5) -0.0006(5)
C1 0.0318(10) 0.0204(8) 0.0176(8) -0.0001(7) 0.0021(7) -0.0004(7)
C01Q 0.0317(10) 0.0130(8) 0.0312(10) -0.0004(7) -0.0012(8) -0.0011(7)
C2 0.0286(9) 0.0146(7) 0.0199(8) 0.0003(6) 0.0044(7) 0.0015(6)
C3 0.0307(10) 0.0232(9) 0.0236(9) 0.0016(7) 0.0091(7) 0.0003(7)
C4 0.0245(9) 0.0197(8) 0.0311(10) 0.0019(7) 0.0071(7) -0.0016(7)
C5 0.0248(10) 0.0343(11) 0.0398(12) 0.0040(9) 0.0067(8) -0.0055(8)
C6 0.0227(8) 0.0181(8) 0.0225(9) 0.0018(7) -0.0009(7) -0.0041(6)
C7 0.0220(8) 0.0170(8) 0.0207(8) -0.0001(6) 0.0001(6) -0.0020(6)
C8 0.0216(9) 0.0261(9) 0.0324(10) 0.0049(8) -0.0067(7) -0.0030(7)
C9 0.0273(10) 0.0281(10) 0.0320(10) 0.0098(8) -0.0070(8) 0.0004(8)
C10 0.0261(9) 0.0196(8) 0.0245(9) 0.0063(7) -0.0009(7) 0.0008(7)
C11 0.0211(8) 0.0147(7) 0.0178(8) -0.0003(6) 0.0018(6) -0.0003(6)
C12 0.0205(8) 0.0119(7) 0.0211(8) 0.0022(6) 0.0015(6) 0.0002(6)
C13 0.0298(10) 0.0279(10) 0.0254(9) 0.0100(8) 0.0080(7) 0.0013(8)
C14 0.0213(8) 0.0233(9) 0.0191(8) 0.0016(7) 0.0029(6) -0.0009(7)
C15 0.0239(9) 0.0250(9) 0.0201(9) 0.0003(7) 0.0037(7) 0.0026(7)
C16 0.0217(8) 0.0169(8) 0.0195(8) -0.0028(6) 0.0008(6) 0.0027(6)
C17 0.0250(9) 0.0164(8) 0.0267(9) 0.0002(7) 0.0037(7) 0.0041(7)
C18 0.0381(11) 0.0196(8) 0.0182(8) -0.0004(7) -0.0023(7) -0.0014(7)
C19 0.0233(8) 0.0174(8) 0.0178(8) -0.0019(6) -0.0012(6) -0.0007(6)
C20 0.0260(9) 0.0155(8) 0.0220(9) -0.0040(7) -0.0010(7) 0.0000(6)
C21 0.0206(8) 0.0135(7) 0.0244(9) -0.0030(6) -0.0003(7) -0.0006(6)
C22 0.0256(8) 0.0133(7) 0.0169(8) 0.0024(6) 0.0002(6) -0.0016(6)
C23 0.0242(8) 0.0139(7) 0.0146(7) -0.0010(6) 0.0024(6) 0.0003(6)
C24 0.0293(9) 0.0156(8) 0.0160(8) 0.0021(6) 0.0005(7) 0.0026(7)
C25 0.0270(9) 0.0210(8) 0.0184(8) 0.0013(7) -0.0016(7) 0.0043(7)
C26 0.0237(9) 0.0215(8) 0.0195(8) -0.0018(7) -0.0025(7) -0.0001(7)
C27 0.0217(8) 0.0148(7) 0.0175(8) -0.0022(6) 0.0011(6) 0.0009(6)
C28 0.0206(8) 0.0145(7) 0.0209(8) -0.0004(6) 0.0002(6) -0.0006(6)
C29 0.0309(10) 0.0203(9) 0.0336(11) -0.0101(8) -0.0068(8) 0.0001(7)
C30 0.0289(9) 0.0144(8) 0.0215(8) -0.0024(7) -0.0008(7) -0.0007(7)
C31 0.0298(9) 0.0139(8) 0.0222(9) -0.0037(7) 0.0002(7) 0.0015(6)
C32 0.0256(8) 0.0129(7) 0.0185(8) 0.0003(6) 0.0014(6) 0.0013(6)
C33 0.0250(9) 0.0188(8) 0.0280(9) -0.0038(7) 0.0010(7) 0.0041(7)
S1 0.0227(2) 0.0167(2) 0.0299(2) 0.00152(17) -0.00002(17) -0.00148(16)
F1 0.0584(9) 0.0407(8) 0.0341(7) -0.0097(6) 0.0077(6) 0.0119(6)
F2 0.0420(7) 0.0196(6) 0.0528(8) 0.0041(5) -0.0057(6) -0.0064(5)
F3 0.0309(6) 0.0373(7) 0.0391(7) 0.0097(6) -0.0036(5) 0.0089(5)
O1 0.0350(8) 0.0317(8) 0.0491(10) 0.0078(7) -0.0148(7) 0.0017(6)
O2 0.0380(8) 0.0291(8) 0.0409(9) -0.0064(7) 0.0150(7) -0.0046(6)
O3 0.0324(8) 0.0283(7) 0.0341(8) 0.0032(6) 0.0030(6) -0.0115(6)
C34 0.0285(10) 0.0236(9) 0.0288(10) 0.0003(8) -0.0014(8) 0.0026(7)
S2 0.0268(2) 0.01475(19) 0.0200(2) 0.00172(15) 0.00305(16) 0.00169(15)
F4 0.0474(9) 0.0839(12) 0.0284(7) 0.0132(7) -0.0057(6) 0.0141(8)
F5 0.0286(7) 0.0629(10) 0.0417(8) 0.0110(7) 0.0041(6) -0.0010(6)
F6 0.0514(9) 0.0359(8) 0.0642(10) 0.0081(7) 0.0093(7) 0.0235(6)
O4 0.0415(8) 0.0182(6) 0.0268(7) -0.0032(5) 0.0035(6) -0.0005(6)
O5 0.0357(8) 0.0232(7) 0.0225(7) -0.0030(5) -0.0002(6) 0.0015(5)
O6 0.0366(8) 0.0232(7) 0.0370(8) 0.0103(6) 0.0121(6) 0.0025(6)
C35 0.0334(11) 0.0388(12) 0.0267(10) 0.0083(9) 0.0034(8) 0.0072(9)
S3 0.0256(2) 0.0215(2) 0.0281(2) -0.00046(18) 0.00230(18) -0.00026(17)
F7 0.0297(6) 0.0408(7) 0.0493(8) -0.0172(6) 0.0072(6) 0.0012(5)
F8 0.0336(7) 0.0275(6) 0.0561(9) -0.0127(6) -0.0112(6) 0.0015(5)
F9 0.0582(9) 0.0268(7) 0.0606(10) 0.0117(6) -0.0078(7) 0.0050(6)
O7 0.0300(8) 0.0443(9) 0.0389(9) -0.0032(7) 0.0087(6) -0.0005(7)
O8 0.0439(9) 0.0256(7) 0.0350(8) 0.0050(6) -0.0028(7) 0.0000(6)
O9 0.0316(7) 0.0268(7) 0.0295(7) -0.0029(6) -0.0013(6) 0.0001(6)
C36 0.0274(10) 0.0247(10) 0.0392(12) -0.0021(8) -0.0043(8) 0.0001(7)
N1S 0.0416(11) 0.0420(11) 0.0507(13) -0.0087(10) -0.0029(9) 0.0090(9)
C3S 0.0617(17) 0.0675(18) 0.0261(12) 0.0048(12) 0.0038(11) 0.0211(14)
C4S 0.0345(11) 0.0321(11) 0.0339(11) 0.0080(9) -0.0034(9) 0.0033(9)
N2S 0.0493(15) 0.0642(18) 0.131(3) 0.0349(19) -0.0016(17) -0.0056(13)
C1S 0.0534(16) 0.0336(13) 0.078(2) 0.0004(13) 0.0160(14) 0.0006(11)
C2S 0.0428(14) 0.0401(14) 0.075(2) 0.0071(13) 0.0083(13) -0.0078(11)

loop_
_atom_type_symbol
_atom_type_description
_atom_type_scat_dispersion_real
_atom_type_scat_dispersion_imag
_atom_type_scat_source
C C 0.0033 0.0016 'International Tables Vol C Tables 4.2.6.8 and 6.1.1.4'
H H 0.0000 0.0000 'International Tables Vol C Tables 4.2.6.8 and 6.1.1.4'
Cr Cr 0.3209 0.6236 'International Tables Vol C Tables 4.2.6.8 and 6.1.1.4'
F F 0.0171 0.0103 'International Tables Vol C Tables 4.2.6.8 and 6.1.1.4'
N N 0.0061 0.0033 'International Tables Vol C Tables 4.2.6.8 and 6.1.1.4'
O O 0.0106 0.0060 'International Tables Vol C Tables 4.2.6.8 and 6.1.1.4'
S S 0.1246 0.1234 'International Tables Vol C Tables 4.2.6.8 and 6.1.1.4'

loop_
_geom_angle_atom_site_label_1
_geom_angle_atom_site_label_2
_geom_angle_atom_site_label_3
_geom_angle
_geom_angle_site_symmetry_1
_geom_angle_site_symmetry_3
_geom_angle_publ_flag
N1 Cr1 N3 88.63(6) . . ?
N1 Cr1 N5 176.25(6) . . ?
N1 Cr1 N6 92.89(6) . . ?
N1 Cr1 N8 93.38(6) . . ?
N3 Cr1 N8 177.28(6) . . ?
N5 Cr1 N3 87.82(6) . . ?
N5 Cr1 N8 90.20(6) . . ?
N6 Cr1 N3 93.28(6) . . ?
N6 Cr1 N5 86.11(6) . . ?
N6 Cr1 N8 88.44(6) . . ?
N10 Cr1 N1 85.80(6) . . ?
N10 Cr1 N3 90.36(6) . . ?
N10 Cr1 N5 95.43(6) . . ?
N10 Cr1 N6 176.10(6) . . ?
N10 Cr1 N8 87.97(6) . . ?
N2 N1 Cr1 120.20(11) . . ?
C2 N1 Cr1 134.23(12) . . ?
C2 N1 N2 105.53(14) . . ?
N1 N2 C6 121.47(14) . . ?
C4 N2 N1 111.48(15) . . ?
C4 N2 C6 127.05(16) . . ?
C7 N3 Cr1 121.04(11) . . ?
C11 N3 Cr1 121.05(11) . . ?
C11 N3 C7 117.86(15) . . ?
N5 N4 C12 121.07(14) . . ?
C14 N4 N5 111.60(14) . . ?
C14 N4 C12 127.32(15) . . ?
N4 N5 Cr1 120.08(11) . . ?
C16 N5 Cr1 134.40(12) . . ?
C16 N5 N4 105.05(14) . . ?
N7 N6 Cr1 120.12(11) . . ?
C19 N6 Cr1 134.42(12) . . ?
C19 N6 N7 105.16(13) . . ?
N6 N7 C22 121.09(13) . . ?
C21 N7 N6 111.51(14) . . ?
C21 N7 C22 127.39(14) . . ?
C23 N8 Cr1 120.95(11) . . ?
C27 N8 Cr1 120.63(11) . . ?
C27 N8 C23 118.27(15) . . ?
N10 N9 C28 121.41(14) . . ?
C30 N9 N10 111.51(14) . . ?
C30 N9 C28 127.02(15) . . ?
N9 N10 Cr1 120.25(11) . . ?
C32 N10 Cr1 134.07(12) . . ?
C32 N10 N9 105.35(14) . . ?
H1A C1 H1B 109.5 . . ?
H1A C1 H1C 109.5 . . ?
H1B C1 H1C 109.5 . . ?
C2 C1 H1A 109.5 . . ?
C2 C1 H1B 109.5 . . ?
C2 C1 H1C 109.5 . . ?
H01A C01Q H01B 109.5 . . ?
H01A C01Q H01C 109.5 . . ?
H01B C01Q H01C 109.5 . . ?
C21 C01Q H01A 109.5 . . ?
C21 C01Q H01B 109.5 . . ?
C21 C01Q H01C 109.5 . . ?
N1 C2 C1 124.74(16) . . ?
N1 C2 C3 109.36(16) . . ?
C3 C2 C1 125.90(17) . . ?
C2 C3 H3 126.5 . . ?
C4 C3 C2 107.08(17) . . ?
C4 C3 H3 126.5 . . ?
N2 C4 C3 106.54(17) . . ?
N2 C4 C5 123.02(18) . . ?
C3 C4 C5 130.44(18) . . ?
C4 C5 H5A 109.5 . . ?
C4 C5 H5B 109.5 . . ?
C4 C5 H5C 109.5 . . ?
H5A C5 H5B 109.5 . . ?
H5A C5 H5C 109.5 . . ?
H5B C5 H5C 109.5 . . ?
N2 C6 H6A 108.9 . . ?
N2 C6 H6B 108.9 . . ?
N2 C6 C7 113.20(14) . . ?
H6A C6 H6B 107.8 . . ?
C7 C6 H6A 108.9 . . ?
C7 C6 H6B 108.9 . . ?
N3 C7 C6 119.35(15) . . ?
N3 C7 C8 121.88(16) . . ?
C8 C7 C6 118.72(16) . . ?
C7 C8 H8 120.0 . . ?
C9 C8 C7 119.91(18) . . ?
C9 C8 H8 120.0 . . ?
C8 C9 H9 120.7 . . ?
C8 C9 C10 118.52(18) . . ?
C10 C9 H9 120.7 . . ?
C9 C10 H10 120.2 . . ?
C9 C10 C11 119.60(17) . . ?
C11 C10 H10 120.2 . . ?
N3 C11 C10 122.23(16) . . ?
N3 C11 C12 119.60(15) . . ?
C10 C11 C12 118.15(15) . . ?
N4 C12 C11 111.90(14) . . ?
N4 C12 H12A 109.2 . . ?
N4 C12 H12B 109.2 . . ?
C11 C12 H12A 109.2 . . ?
C11 C12 H12B 109.2 . . ?
H12A C12 H12B 107.9 . . ?
H13A C13 H13B 109.5 . . ?
H13A C13 H13C 109.5 . . ?
H13B C13 H13C 109.5 . . ?
C14 C13 H13A 109.5 . . ?
C14 C13 H13B 109.5 . . ?
C14 C13 H13C 109.5 . . ?
N4 C14 C13 122.81(16) . . ?
N4 C14 C15 106.49(16) . . ?
C15 C14 C13 130.70(17) . . ?
C14 C15 H15 126.5 . . ?
C14 C15 C16 107.05(16) . . ?
C16 C15 H15 126.5 . . ?
N5 C16 C15 109.81(15) . . ?
N5 C16 C17 125.23(16) . . ?
C15 C16 C17 124.96(16) . . ?
C16 C17 H17A 109.5 . . ?
C16 C17 H17B 109.5 . . ?
C16 C17 H17C 109.5 . . ?
H17A C17 H17B 109.5 . . ?
H17A C17 H17C 109.5 . . ?
H17B C17 H17C 109.5 . . ?
H18A C18 H18B 109.5 . . ?
H18A C18 H18C 109.5 . . ?
H18B C18 H18C 109.5 . . ?
C19 C18 H18A 109.5 . . ?
C19 C18 H18B 109.5 . . ?
C19 C18 H18C 109.5 . . ?
N6 C19 C18 124.49(16) . . ?
N6 C19 C20 109.75(16) . . ?
C20 C19 C18 125.75(16) . . ?
C19 C20 H20 126.6 . . ?
C21 C20 C19 106.86(16) . . ?
C21 C20 H20 126.6 . . ?
N7 C21 C01Q 122.78(16) . . ?
N7 C21 C20 106.70(15) . . ?
C20 C21 C01Q 130.46(16) . . ?
N7 C22 H22A 109.3 . . ?
N7 C22 H22B 109.3 . . ?
N7 C22 C23 111.72(14) . . ?
H22A C22 H22B 107.9 . . ?
C23 C22 H22A 109.3 . . ?
C23 C22 H22B 109.3 . . ?
N8 C23 C22 118.82(15) . . ?
N8 C23 C24 121.73(16) . . ?
C24 C23 C22 119.45(15) . . ?
C23 C24 H24 120.2 . . ?
C25 C24 C23 119.64(16) . . ?
C25 C24 H24 120.2 . . ?
C24 C25 H25 120.6 . . ?
C24 C25 C26 118.82(16) . . ?
C26 C25 H25 120.6 . . ?
C25 C26 H26 120.3 . . ?
C27 C26 C25 119.46(17) . . ?
C27 C26 H26 120.3 . . ?
N8 C27 C26 122.03(16) . . ?
N8 C27 C28 119.91(15) . . ?
C26 C27 C28 118.02(15) . . ?
N9 C28 C27 112.75(14) . . ?
N9 C28 H28A 109.0 . . ?
N9 C28 H28B 109.0 . . ?
C27 C28 H28A 109.0 . . ?
C27 C28 H28B 109.0 . . ?
H28A C28 H28B 107.8 . . ?
H29A C29 H29B 109.5 . . ?
H29A C29 H29C 109.5 . . ?
H29B C29 H29C 109.5 . . ?
C30 C29 H29A 109.5 . . ?
C30 C29 H29B 109.5 . . ?
C30 C29 H29C 109.5 . . ?
N9 C30 C29 123.54(17) . . ?
N9 C30 C31 106.52(15) . . ?
C31 C30 C29 129.94(17) . . ?
C30 C31 H31 126.4 . . ?
C30 C31 C32 107.21(16) . . ?
C32 C31 H31 126.4 . . ?
N10 C32 C31 109.40(16) . . ?
N10 C32 C33 125.18(15) . . ?
C31 C32 C33 125.42(16) . . ?
C32 C33 H33A 109.5 . . ?
C32 C33 H33B 109.5 . . ?
C32 C33 H33C 109.5 . . ?
H33A C33 H33B 109.5 . . ?
H33A C33 H33C 109.5 . . ?
H33B C33 H33C 109.5 . . ?
O1 S1 O2 115.49(11) . . ?
O1 S1 O3 115.46(10) . . ?
O1 S1 C34 102.12(9) . . ?
O2 S1 O3 114.91(9) . . ?
O2 S1 C34 102.99(9) . . ?
O3 S1 C34 103.08(9) . . ?
F1 C34 S1 111.43(14) . . ?
F1 C34 F2 107.72(17) . . ?
F1 C34 F3 107.29(17) . . ?
F2 C34 S1 111.16(14) . . ?
F3 C34 S1 111.81(14) . . ?
F3 C34 F2 107.20(16) . . ?
O4 S2 O6 114.71(9) . . ?
O4 S2 C35 103.25(10) . . ?
O5 S2 O4 114.55(8) . . ?
O5 S2 O6 115.31(9) . . ?
O5 S2 C35 103.72(9) . . ?
O6 S2 C35 102.99(9) . . ?
F4 C35 S2 111.05(15) . . ?
F4 C35 F5 108.00(19) . . ?
F4 C35 F6 107.14(18) . . ?
F5 C35 S2 111.45(14) . . ?
F5 C35 F6 107.86(18) . . ?
F6 C35 S2 111.17(16) . . ?
O7 S3 O8 114.13(10) . . ?
O7 S3 O9 115.78(10) . . ?
O7 S3 C36 102.88(10) . . ?
O8 S3 O9 115.11(9) . . ?
O8 S3 C36 102.80(10) . . ?
O9 S3 C36 103.66(9) . . ?
F7 C36 S3 112.49(14) . . ?
F7 C36 F8 108.02(18) . . ?
F7 C36 F9 107.01(17) . . ?
F8 C36 S3 111.86(14) . . ?
F8 C36 F9 106.77(17) . . ?
F9 C36 S3 110.40(16) . . ?
H3SA C3S H3SB 109.5 . . ?
H3SA C3S H3SC 109.5 . . ?
H3SB C3S H3SC 109.5 . . ?
C4S C3S H3SA 109.5 . . ?
C4S C3S H3SB 109.5 . . ?
C4S C3S H3SC 109.5 . . ?
N1S C4S C3S 179.6(3) . . ?
H1SA C1S H1SB 109.5 . . ?
H1SA C1S H1SC 109.5 . . ?
H1SB C1S H1SC 109.5 . . ?
C2S C1S H1SA 109.5 . . ?
C2S C1S H1SB 109.5 . . ?
C2S C1S H1SC 109.5 . . ?
N2S C2S C1S 176.3(4) . . ?

loop_
_geom_bond_atom_site_label_1
_geom_bond_atom_site_label_2
_geom_bond_distance
_geom_bond_site_symmetry_2
_geom_bond_publ_flag
Cr1 N1 2.0527(15) . ?
Cr1 N3 2.0813(14) . ?
Cr1 N5 2.0634(15) . ?
Cr1 N6 2.0550(14) . ?
Cr1 N8 2.0869(14) . ?
Cr1 N10 2.0470(14) . ?
N1 N2 1.371(2) . ?
N1 C2 1.361(2) . ?
N2 C4 1.344(2) . ?
N2 C6 1.455(2) . ?
N3 C7 1.358(2) . ?
N3 C11 1.358(2) . ?
N4 N5 1.3757(19) . ?
N4 C12 1.455(2) . ?
N4 C14 1.348(2) . ?
N5 C16 1.360(2) . ?
N6 N7 1.3725(19) . ?
N6 C19 1.361(2) . ?
N7 C21 1.347(2) . ?
N7 C22 1.455(2) . ?
N8 C23 1.360(2) . ?
N8 C27 1.357(2) . ?
N9 N10 1.374(2) . ?
N9 C28 1.452(2) . ?
N9 C30 1.345(2) . ?
N10 C32 1.360(2) . ?
C1 H1A 0.9800 . ?
C1 H1B 0.9800 . ?
C1 H1C 0.9800 . ?
C1 C2 1.496(3) . ?
C01Q H01A 0.9800 . ?
C01Q H01B 0.9800 . ?
C01Q H01C 0.9800 . ?
C01Q C21 1.492(2) . ?
C2 C3 1.386(3) . ?
C3 H3 0.9500 . ?
C3 C4 1.385(3) . ?
C4 C5 1.491(3) . ?
C5 H5A 0.9800 . ?
C5 H5B 0.9800 . ?
C5 H5C 0.9800 . ?
C6 H6A 0.9900 . ?
C6 H6B 0.9900 . ?
C6 C7 1.507(2) . ?
C7 C8 1.387(3) . ?
C8 H8 0.9500 . ?
C8 C9 1.379(3) . ?
C9 H9 0.9500 . ?
C9 C10 1.383(3) . ?
C10 H10 0.9500 . ?
C10 C11 1.384(2) . ?
C11 C12 1.508(2) . ?
C12 H12A 0.9900 . ?
C12 H12B 0.9900 . ?
C13 H13A 0.9800 . ?
C13 H13B 0.9800 . ?
C13 H13C 0.9800 . ?
C13 C14 1.491(3) . ?
C14 C15 1.382(3) . ?
C15 H15 0.9500 . ?
C15 C16 1.387(3) . ?
C16 C17 1.499(2) . ?
C17 H17A 0.9800 . ?
C17 H17B 0.9800 . ?
C17 H17C 0.9800 . ?
C18 H18A 0.9800 . ?
C18 H18B 0.9800 . ?
C18 H18C 0.9800 . ?
C18 C19 1.494(2) . ?
C19 C20 1.387(2) . ?
C20 H20 0.9500 . ?
C20 C21 1.381(3) . ?
C22 H22A 0.9900 . ?
C22 H22B 0.9900 . ?
C22 C23 1.509(2) . ?
C23 C24 1.388(2) . ?
C24 H24 0.9500 . ?
C24 C25 1.382(3) . ?
C25 H25 0.9500 . ?
C25 C26 1.386(3) . ?
C26 H26 0.9500 . ?
C26 C27 1.385(2) . ?
C27 C28 1.508(2) . ?
C28 H28A 0.9900 . ?
C28 H28B 0.9900 . ?
C29 H29A 0.9800 . ?
C29 H29B 0.9800 . ?
C29 H29C 0.9800 . ?
C29 C30 1.483(3) . ?
C30 C31 1.381(3) . ?
C31 H31 0.9500 . ?
C31 C32 1.387(2) . ?
C32 C33 1.495(3) . ?
C33 H33A 0.9800 . ?
C33 H33B 0.9800 . ?
C33 H33C 0.9800 . ?
S1 O1 1.4377(16) . ?
S1 O2 1.4384(16) . ?
S1 O3 1.4392(14) . ?
S1 C34 1.824(2) . ?
F1 C34 1.327(2) . ?
F2 C34 1.340(2) . ?
F3 C34 1.336(2) . ?
S2 O4 1.4415(14) . ?
S2 O5 1.4411(14) . ?
S2 O6 1.4430(15) . ?
S2 C35 1.824(2) . ?
F4 C35 1.331(3) . ?
F5 C35 1.332(3) . ?
F6 C35 1.337(3) . ?
S3 O7 1.4300(16) . ?
S3 O8 1.4412(16) . ?
S3 O9 1.4460(15) . ?
S3 C36 1.833(2) . ?
F7 C36 1.324(3) . ?
F8 C36 1.331(2) . ?
F9 C36 1.340(3) . ?
N1S C4S 1.132(3) . ?
C3S H3SA 0.9800 . ?
C3S H3SB 0.9800 . ?
C3S H3SC 0.9800 . ?
C3S C4S 1.456(4) . ?
N2S C2S 1.133(4) . ?
C1S H1SA 0.9800 . ?
C1S H1SB 0.9800 . ?
C1S H1SC 0.9800 . ?
C1S C2S 1.450(4) . ?

loop_
_geom_torsion_atom_site_label_1
_geom_torsion_atom_site_label_2
_geom_torsion_atom_site_label_3
_geom_torsion_atom_site_label_4
_geom_torsion
_geom_torsion_site_symmetry_1
_geom_torsion_site_symmetry_2
_geom_torsion_site_symmetry_3
_geom_torsion_site_symmetry_4
_geom_torsion_publ_flag
Cr1 N1 N2 C4 -178.48(12) . . . . ?
Cr1 N1 N2 C6 0.9(2) . . . . ?
Cr1 N1 C2 C1 -0.9(3) . . . . ?
Cr1 N1 C2 C3 178.39(13) . . . . ?
Cr1 N3 C7 C6 -5.3(2) . . . . ?
Cr1 N3 C7 C8 177.22(15) . . . . ?
Cr1 N3 C11 C10 -178.12(14) . . . . ?
Cr1 N3 C11 C12 0.1(2) . . . . ?
Cr1 N5 C16 C15 172.31(13) . . . . ?
Cr1 N5 C16 C17 -8.1(3) . . . . ?
Cr1 N6 N7 C21 -175.08(11) . . . . ?
Cr1 N6 N7 C22 3.6(2) . . . . ?
Cr1 N6 C19 C18 -7.0(3) . . . . ?
Cr1 N6 C19 C20 173.50(13) . . . . ?
Cr1 N8 C23 C22 -7.0(2) . . . . ?
Cr1 N8 C23 C24 173.63(13) . . . . ?
Cr1 N8 C27 C26 -174.04(13) . . . . ?
Cr1 N8 C27 C28 3.6(2) . . . . ?
Cr1 N10 C32 C31 174.05(13) . . . . ?
Cr1 N10 C32 C33 -6.0(3) . . . . ?
N1 N2 C4 C3 0.0(2) . . . . ?
N1 N2 C4 C5 179.23(17) . . . . ?
N1 N2 C6 C7 -54.1(2) . . . . ?
N1 C2 C3 C4 -1.0(2) . . . . ?
N2 N1 C2 C1 -178.28(16) . . . . ?
N2 N1 C2 C3 0.95(19) . . . . ?
N2 C6 C7 N3 56.3(2) . . . . ?
N2 C6 C7 C8 -126.15(19) . . . . ?
N3 C7 C8 C9 0.8(3) . . . . ?
N3 C11 C12 N4 54.5(2) . . . . ?
N4 N5 C16 C15 0.43(19) . . . . ?
N4 N5 C16 C17 -179.93(16) . . . . ?
N4 C14 C15 C16 -0.5(2) . . . . ?
N5 N4 C12 C11 -58.9(2) . . . . ?
N5 N4 C14 C13 -178.82(16) . . . . ?
N5 N4 C14 C15 0.8(2) . . . . ?
N6 N7 C21 C01Q -176.83(16) . . . . ?
N6 N7 C21 C20 0.72(19) . . . . ?
N6 N7 C22 C23 -57.8(2) . . . . ?
N6 C19 C20 C21 0.4(2) . . . . ?
N7 N6 C19 C18 179.50(17) . . . . ?
N7 N6 C19 C20 0.05(19) . . . . ?
N7 C22 C23 N8 59.2(2) . . . . ?
N7 C22 C23 C24 -121.34(17) . . . . ?
N8 C23 C24 C25 0.3(3) . . . . ?
N8 C27 C28 N9 50.9(2) . . . . ?
N9 N10 C32 C31 0.89(19) . . . . ?
N9 N10 C32 C33 -179.15(16) . . . . ?
N9 C30 C31 C32 -0.6(2) . . . . ?
N10 N9 C28 C27 -57.8(2) . . . . ?
N10 N9 C30 C29 -178.58(17) . . . . ?
N10 N9 C30 C31 1.2(2) . . . . ?
C1 C2 C3 C4 178.27(17) . . . . ?
C2 N1 N2 C4 -0.61(19) . . . . ?
C2 N1 N2 C6 178.74(15) . . . . ?
C2 C3 C4 N2 0.6(2) . . . . ?
C2 C3 C4 C5 -178.6(2) . . . . ?
C4 N2 C6 C7 125.11(19) . . . . ?
C6 N2 C4 C3 -179.28(16) . . . . ?
C6 N2 C4 C5 -0.1(3) . . . . ?
C6 C7 C8 C9 -176.68(19) . . . . ?
C7 N3 C11 C10 -0.7(3) . . . . ?
C7 N3 C11 C12 177.57(15) . . . . ?
C7 C8 C9 C10 -0.4(3) . . . . ?
C8 C9 C10 C11 -0.4(3) . . . . ?
C9 C10 C11 N3 1.0(3) . . . . ?
C9 C10 C11 C12 -177.25(18) . . . . ?
C10 C11 C12 N4 -127.22(17) . . . . ?
C11 N3 C7 C6 177.21(16) . . . . ?
C11 N3 C7 C8 -0.2(3) . . . . ?
C12 N4 N5 Cr1 6.9(2) . . . . ?
C12 N4 N5 C16 -179.84(15) . . . . ?
C12 N4 C14 C13 0.2(3) . . . . ?
C12 N4 C14 C15 179.79(16) . . . . ?
C13 C14 C15 C16 179.08(19) . . . . ?
C14 N4 N5 Cr1 -174.06(12) . . . . ?
C14 N4 N5 C16 -0.76(19) . . . . ?
C14 N4 C12 C11 122.21(18) . . . . ?
C14 C15 C16 N5 0.0(2) . . . . ?
C14 C15 C16 C17 -179.62(17) . . . . ?
C18 C19 C20 C21 -179.07(18) . . . . ?
C19 N6 N7 C21 -0.48(19) . . . . ?
C19 N6 N7 C22 178.23(15) . . . . ?
C19 C20 C21 N7 -0.7(2) . . . . ?
C19 C20 C21 C01Q 176.64(19) . . . . ?
C21 N7 C22 C23 120.68(18) . . . . ?
C22 N7 C21 C01Q 4.6(3) . . . . ?
C22 N7 C21 C20 -177.89(16) . . . . ?
C22 C23 C24 C25 -179.14(16) . . . . ?
C23 N8 C27 C26 1.5(2) . . . . ?
C23 N8 C27 C28 179.19(15) . . . . ?
C23 C24 C25 C26 1.8(3) . . . . ?
C24 C25 C26 C27 -2.2(3) . . . . ?
C25 C26 C27 N8 0.5(3) . . . . ?
C25 C26 C27 C28 -177.21(16) . . . . ?
C26 C27 C28 N9 -131.30(17) . . . . ?
C27 N8 C23 C22 177.51(15) . . . . ?
C27 N8 C23 C24 -1.9(2) . . . . ?
C28 N9 N10 Cr1 7.1(2) . . . . ?
C28 N9 N10 C32 -178.59(15) . . . . ?
C28 N9 C30 C29 -1.5(3) . . . . ?
C28 N9 C30 C31 178.29(16) . . . . ?
C29 C30 C31 C32 179.2(2) . . . . ?
C30 N9 N10 Cr1 -175.61(12) . . . . ?
C30 N9 N10 C32 -1.29(19) . . . . ?
C30 N9 C28 C27 125.35(18) . . . . ?
C30 C31 C32 N10 -0.2(2) . . . . ?
C30 C31 C32 C33 179.83(17) . . . . ?
O1 S1 C34 F1 -55.82(17) . . . . ?
O1 S1 C34 F2 64.35(16) . . . . ?
O1 S1 C34 F3 -175.88(15) . . . . ?
O2 S1 C34 F1 -175.90(15) . . . . ?
O2 S1 C34 F2 -55.73(16) . . . . ?
O2 S1 C34 F3 64.03(16) . . . . ?
O3 S1 C34 F1 64.27(16) . . . . ?
O3 S1 C34 F2 -175.56(14) . . . . ?
O3 S1 C34 F3 -55.79(16) . . . . ?
O4 S2 C35 F4 -63.85(18) . . . . ?
O4 S2 C35 F5 56.61(18) . . . . ?
O4 S2 C35 F6 176.97(14) . . . . ?
O5 S2 C35 F4 176.35(16) . . . . ?
O5 S2 C35 F5 -63.18(18) . . . . ?
O5 S2 C35 F6 57.17(17) . . . . ?
O6 S2 C35 F4 55.82(19) . . . . ?
O6 S2 C35 F5 176.29(16) . . . . ?
O6 S2 C35 F6 -63.36(17) . . . . ?
O7 S3 C36 F7 177.45(15) . . . . ?
O7 S3 C36 F8 55.66(18) . . . . ?
O7 S3 C36 F9 -63.09(16) . . . . ?
O8 S3 C36 F7 58.64(17) . . . . ?
O8 S3 C36 F8 -63.16(18) . . . . ?
O8 S3 C36 F9 178.09(14) . . . . ?
O9 S3 C36 F7 -61.56(17) . . . . ?
O9 S3 C36 F8 176.64(15) . . . . ?
O9 S3 C36 F9 57.90(16) . . . . ?
